data_9012372
loop_
_publ_author_name
'Zouari, S.'
'Ranno, L.'
'Cheikh-Rouhou A'
'Isnard, O.'
'Pernet, M.'
'Wolfers, P.'
'Strobel, P.'

_publ_section_title
;
 New model for the magnetic structure of the marokite-type oxide CaMn2O4
 Sample: T = 280 K
;
_journal_name_full 'Journal of Alloys and Compounds'
_journal_page_first 5
_journal_page_last 11
_journal_paper_doi 10.1016/S0925-8388(02)01302-6
_journal_volume 353
_journal_year 2003
_chemical_compound_source Synthetic
_chemical_formula_sum 'Ca Mn2 O4'
_chemical_name_mineral Marokite
_space_group_IT_number 57
_symmetry_space_group_name_Hall '-P 2c 2b'
_symmetry_space_group_name_H-M 'P b c m'
_cell_angle_alpha 90
_cell_angle_beta 90
_cell_angle_gamma 90
_cell_length_a 3.1492
_cell_length_b 9.98
_cell_length_c 9.66
_cell_formula_units_Z 4
_cell_volume 303.604
_database_code_amcsd 0012829
_diffrn_ambient_temperature 280
_exptl_crystal_density_diffrn 4.681
_cod_database_code 9012372

loop_
_space_group_symop_operation_xyz
x,y,z
x,1/2-y,1/2+z
-x,1/2+y,1/2-z
-x,1/2+y,z
x,1/2-y,-z
x,y,1/2-z
-x,-y,1/2+z
-x,-y,-z

loop_
_atom_site_label
_atom_site_fract_x
_atom_site_fract_y
_atom_site_fract_z
_atom_site_U_iso_or_equiv
Ca 0.68500 0.15000 0.75000 0.01393
Mn 0.20800 0.11300 0.06700 0.01178
O1 0.59900 0.25000 0.00000 0.01051
O2 0.19000 0.18600 0.25000 0.01469
O3 0.79500 0.97370 0.10850 0.00899

loop_
_cod_related_entry_id
_cod_related_entry_database
_cod_related_entry_code
1 AMCSD 0012829
